data_7026813
loop_
_publ_author_name
'Elbjeirami, Oussama'
'Rashdan, Maher D.'
'Nesterov, Vladimir'
'Rawashdeh-Omary, Manal A'

_publ_section_title
;
 Structure and luminescence properties of a well-known macrometallocyclic
 trinuclear Au(I) complex and its adduct with a perfluorinated fluorophore
 showing cooperative anisotropic supramolecular interactions.
;
_journal_issue 40
_journal_name_full 'Dalton transactions (Cambridge, England : 2003)'
_journal_page_first 9465
_journal_page_last 9468
_journal_paper_doi 10.1039/c0dt00736f
_journal_volume 39
_journal_year 2010
_chemical_formula_moiety 'C30 H27 Au3 N6, C10 F8 '
_chemical_formula_sum 'C40 H27 Au3 F8 N6'
_chemical_formula_weight 1334.58
_chemical_name_systematic
;
?
;
_space_group_IT_number 2
_symmetry_cell_setting triclinic
_symmetry_space_group_name_Hall '-P 1'
_symmetry_space_group_name_H-M 'P -1'
_atom_sites_solution_hydrogens geom
_atom_sites_solution_primary direct
_atom_sites_solution_secondary difmap
_audit_creation_method SHELXL-97
_cell_angle_alpha 75.829(2)
_cell_angle_beta 87.141(2)
_cell_angle_gamma 87.703(2)
_cell_formula_units_Z 2
_cell_length_a 6.8775(11)
_cell_length_b 13.655(2)
_cell_length_c 20.411(3)
_cell_measurement_reflns_used 7699
_cell_measurement_temperature 100(2)
_cell_measurement_theta_max 27.05
_cell_measurement_theta_min 2.23
_cell_volume 1855.4(5)
_computing_cell_refinement 'APEX2 (Bruker-AXS, 2007)'
_computing_data_collection 'APEX2 (Bruker-AXS, 2007)'
_computing_data_reduction 'APEX2 (Bruker-AXS, 2007)'
_computing_molecular_graphics SHELXTL
_computing_publication_material SHELXTL
_computing_structure_refinement 'SHELXL-97 (Sheldrick, 2008)'
_computing_structure_solution 'SHELXS-97 (Sheldrick, 2008)'
_diffrn_ambient_temperature 100(2)
_diffrn_measured_fraction_theta_full 0.992
_diffrn_measured_fraction_theta_max 0.992
_diffrn_measurement_device_type 'Bruker SMART APEX II CCD'
_diffrn_measurement_method '\w scans'
_diffrn_radiation_monochromator graphite
_diffrn_radiation_source 'fine-focus sealed tube'
_diffrn_radiation_type MoK\a
_diffrn_radiation_wavelength 0.71073
_diffrn_reflns_av_R_equivalents 0.0475
_diffrn_reflns_av_sigmaI/netI 0.0539
_diffrn_reflns_limit_h_max 8
_diffrn_reflns_limit_h_min -8
_diffrn_reflns_limit_k_max 17
_diffrn_reflns_limit_k_min -17
_diffrn_reflns_limit_l_max 26
_diffrn_reflns_limit_l_min -26
_diffrn_reflns_number 22721
_diffrn_reflns_theta_full 27.13
_diffrn_reflns_theta_max 27.13
_diffrn_reflns_theta_min 2.05
_exptl_absorpt_coefficient_mu 11.912
_exptl_absorpt_correction_T_max 0.6670
_exptl_absorpt_correction_T_min 0.1107
_exptl_absorpt_correction_type multi-scan
_exptl_absorpt_process_details SADABS
_exptl_crystal_colour colourless
_exptl_crystal_density_diffrn 2.389
_exptl_crystal_density_method 'not measured'
_exptl_crystal_description needle
_exptl_crystal_F_000 1236
_exptl_crystal_size_max 0.33
_exptl_crystal_size_mid 0.05
_exptl_crystal_size_min 0.04
_refine_diff_density_max 4.148
_refine_diff_density_min -2.609
_refine_diff_density_rms 0.302
_refine_ls_extinction_method none
_refine_ls_goodness_of_fit_ref 1.003
_refine_ls_hydrogen_treatment constr
_refine_ls_matrix_type full
_refine_ls_number_parameters 514
_refine_ls_number_reflns 8145
_refine_ls_number_restraints 0
_refine_ls_restrained_S_all 1.003
_refine_ls_R_factor_all 0.0576
_refine_ls_R_factor_gt 0.0420
_refine_ls_shift/su_max 0.001
_refine_ls_shift/su_mean 0.000
_refine_ls_structure_factor_coef Fsqd
_refine_ls_weighting_details 'calc w=1/[\s^2^(Fo^2^)+(0.0760P)^2^+0.0000P] where P=(Fo^2^+2Fc^2^)/3'
_refine_ls_weighting_scheme calc
_refine_ls_wR_factor_gt 0.1059
_refine_ls_wR_factor_ref 0.1158
_reflns_number_gt 6527
_reflns_number_total 8145
_reflns_threshold_expression >2sigma(I)
_cod_data_source_file c0dt00736f.txt
_cod_data_source_block str0057
_cod_depositor_comments
;
The following automatic conversions were performed:

'_symmetry_cell_setting' value 'Triclinic' changed to 'triclinic'
according to /home/saulius/struct/CIF-dictionaries/cif_core.dic
dictionary named 'cif_core.dic' version 2.4.2 from
2011-04-26.

'_exptl_absorpt_correction_type' value 'Multi-scan'
changed to 'multi-scan' according to
/home/saulius/struct/CIF-dictionaries/cif_core.dic dictionary named
'cif_core.dic' version 2.4.2 from 2011-04-26.

Automatic conversion script
Id: cif_fix_values 1891 2012-01-12 08:04:46Z andrius 
;
_cod_database_code 7026813

loop_
_symmetry_equiv_pos_as_xyz
'x, y, z'
'-x, -y, -z'

loop_
_atom_site_label
_atom_site_type_symbol
_atom_site_fract_x
_atom_site_fract_y
_atom_site_fract_z
_atom_site_U_iso_or_equiv
_atom_site_adp_type
_atom_site_occupancy
_atom_site_symmetry_multiplicity
_atom_site_calc_flag
_atom_site_refinement_flags
Au1 Au 0.79427(4) 0.06790(2) 0.131155(16) 0.01860(10) Uani 1 1 d .
Au2 Au 0.71067(4) -0.07962(2) 0.293962(16) 0.01919(10) Uani 1 1 d .
Au3 Au 0.83741(4) 0.16911(2) 0.270907(16) 0.01836(10) Uani 1 1 d .
N1 N 0.7250(11) -0.0806(6) 0.1495(4) 0.0241(16) Uani 1 1 d .
N2 N 0.6315(10) -0.2264(6) 0.2090(4) 0.0246(16) Uani 1 1 d .
N3 N 0.7340(10) -0.0148(5) 0.3737(4) 0.0228(16) Uani 1 1 d .
N4 N 0.8064(11) 0.0992(6) 0.4257(4) 0.0269(17) Uani 1 1 d .
N5 N 0.8817(9) 0.2516(6) 0.1741(3) 0.0193(15) Uani 1 1 d .
N6 N 0.9209(10) 0.2806(5) 0.0656(3) 0.0222(15) Uani 1 1 d .
C1 C 0.6908(12) -0.1339(7) 0.2121(5) 0.026(2) Uani 1 1 d .
C2 C 0.6935(13) -0.1430(7) 0.1049(5) 0.027(2) Uani 1 1 d .
H2A H 0.7087 -0.1236 0.0570 0.033 Uiso 1 1 calc R
C3 C 0.6399(13) -0.2317(7) 0.1407(5) 0.028(2) Uani 1 1 d .
H3A H 0.6122 -0.2885 0.1240 0.033 Uiso 1 1 calc R
C4 C 0.7928(11) 0.0786(7) 0.3633(4) 0.0201(17) Uani 1 1 d .
C5 C 0.7159(15) -0.0572(7) 0.4411(4) 0.030(2) Uani 1 1 d .
H5A H 0.6815 -0.1250 0.4614 0.036 Uiso 1 1 calc R
C6 C 0.7563(13) 0.0154(7) 0.4755(4) 0.026(2) Uani 1 1 d .
H6A H 0.7506 0.0085 0.5230 0.031 Uiso 1 1 calc R
C7 C 0.8694(12) 0.2094(7) 0.1207(4) 0.0222(18) Uani 1 1 d .
C8 C 0.9465(12) 0.3479(6) 0.1492(4) 0.0214(18) Uani 1 1 d .
H8A H 0.9713 0.3940 0.1757 0.026 Uiso 1 1 calc R
C9 C 0.9696(14) 0.3669(7) 0.0818(5) 0.030(2) Uani 1 1 d .
H9A H 1.0111 0.4278 0.0517 0.036 Uiso 1 1 calc R
C10 C 0.5749(14) -0.3101(7) 0.2668(5) 0.031(2) Uani 1 1 d .
H10A H 0.4538 -0.3389 0.2563 0.037 Uiso 1 1 calc R
H10B H 0.5457 -0.2824 0.3069 0.037 Uiso 1 1 calc R
C11 C 0.7258(13) -0.3933(7) 0.2845(4) 0.027(2) Uani 1 1 d .
C12 C 0.6776(15) -0.4911(7) 0.2862(5) 0.029(2) Uani 1 1 d .
H12A H 0.5497 -0.5050 0.2760 0.035 Uiso 1 1 calc R
C13 C 0.8123(17) -0.5675(8) 0.3024(5) 0.039(2) Uani 1 1 d .
H13A H 0.7773 -0.6343 0.3029 0.046 Uiso 1 1 calc R
C14 C 0.9945(17) -0.5511(9) 0.3178(6) 0.048(3) Uani 1 1 d .
H14A H 1.0863 -0.6057 0.3296 0.057 Uiso 1 1 calc R
C15 C 1.0458(16) -0.4541(9) 0.3162(7) 0.051(3) Uani 1 1 d .
H15A H 1.1752 -0.4414 0.3254 0.061 Uiso 1 1 calc R
C16 C 0.9102(15) -0.3745(8) 0.3011(6) 0.046(3) Uani 1 1 d .
H16A H 0.9439 -0.3082 0.3023 0.055 Uiso 1 1 calc R
C17 C 0.8812(13) 0.1905(7) 0.4377(4) 0.0252(19) Uani 1 1 d .
H17A H 0.9295 0.2339 0.3941 0.030 Uiso 1 1 calc R
H17B H 0.9931 0.1724 0.4675 0.030 Uiso 1 1 calc R
C18 C 0.7311(14) 0.2498(7) 0.4699(5) 0.029(2) Uani 1 1 d .
C19 C 0.5555(15) 0.2807(8) 0.4409(6) 0.040(2) Uani 1 1 d .
H19A H 0.5263 0.2634 0.4002 0.048 Uiso 1 1 calc R
C20 C 0.4221(18) 0.3364(8) 0.4702(7) 0.051(3) Uani 1 1 d .
H20A H 0.3029 0.3583 0.4489 0.062 Uiso 1 1 calc R
C21 C 0.460(3) 0.3619(10) 0.5318(8) 0.077(5) Uani 1 1 d .
H21A H 0.3665 0.3988 0.5529 0.093 Uiso 1 1 calc R
C22 C 0.636(3) 0.3309(13) 0.5596(8) 0.082(5) Uani 1 1 d .
H22A H 0.6687 0.3491 0.5996 0.099 Uiso 1 1 calc R
C23 C 0.764(2) 0.2741(10) 0.5303(6) 0.057(3) Uani 1 1 d .
H23A H 0.8818 0.2502 0.5523 0.069 Uiso 1 1 calc R
C24 C 0.9149(14) 0.2698(7) -0.0055(4) 0.026(2) Uani 1 1 d .
H24A H 0.8763 0.2005 -0.0047 0.031 Uiso 1 1 calc R
H24B H 1.0467 0.2798 -0.0273 0.031 Uiso 1 1 calc R
C25 C 0.7732(12) 0.3451(6) -0.0465(4) 0.0211(17) Uani 1 1 d .
C26 C 0.8266(14) 0.3978(7) -0.1117(4) 0.027(2) Uani 1 1 d .
H26A H 0.9514 0.3855 -0.1308 0.033 Uiso 1 1 calc R
C27 C 0.6974(15) 0.4688(8) -0.1494(5) 0.035(2) Uani 1 1 d .
H27A H 0.7347 0.5048 -0.1939 0.042 Uiso 1 1 calc R
C28 C 0.5176(15) 0.4864(7) -0.1222(5) 0.031(2) Uani 1 1 d .
H28A H 0.4315 0.5359 -0.1475 0.038 Uiso 1 1 calc R
C29 C 0.4598(14) 0.4319(8) -0.0573(5) 0.032(2) Uani 1 1 d .
H29A H 0.3333 0.4428 -0.0390 0.038 Uiso 1 1 calc R
C30 C 0.5903(13) 0.3610(7) -0.0194(4) 0.027(2) Uani 1 1 d .
H30A H 0.5526 0.3240 0.0249 0.032 Uiso 1 1 calc R
F1 F 0.2255(8) -0.0457(4) 0.3599(3) 0.0303(12) Uani 1 1 d .
F2 F 0.3080(8) 0.1380(4) 0.3727(3) 0.0327(13) Uani 1 1 d .
F3 F 0.3858(8) 0.2901(4) 0.2638(3) 0.0300(12) Uani 1 1 d .
F4 F 0.3882(7) 0.2608(4) 0.1388(3) 0.0271(11) Uani 1 1 d .
F5 F 0.3281(8) 0.1424(4) 0.0607(3) 0.0300(12) Uani 1 1 d .
F6 F 0.2386(9) -0.0419(5) 0.0474(3) 0.0409(15) Uani 1 1 d .
F7 F 0.1656(8) -0.1942(4) 0.1576(3) 0.0378(14) Uani 1 1 d .
F8 F 0.1863(7) -0.1670(4) 0.2818(3) 0.0313(12) Uani 1 1 d .
C31 C 0.2640(12) 0.0269(7) 0.3039(5) 0.0238(18) Uani 1 1 d .
C32 C 0.3084(13) 0.1192(7) 0.3106(5) 0.0256(19) Uani 1 1 d .
C33 C 0.3485(12) 0.1983(6) 0.2541(5) 0.0212(18) Uani 1 1 d .
C34 C 0.3483(12) 0.1835(6) 0.1911(4) 0.0208(18) Uani 1 1 d .
C35 C 0.3024(12) 0.0865(6) 0.1810(4) 0.0203(17) Uani 1 1 d .
C36 C 0.2942(12) 0.0676(7) 0.1165(5) 0.026(2) Uani 1 1 d .
C37 C 0.2485(13) -0.0255(7) 0.1098(4) 0.026(2) Uani 1 1 d .
C38 C 0.2106(12) -0.1027(7) 0.1651(5) 0.028(2) Uani 1 1 d .
C39 C 0.2186(12) -0.0880(7) 0.2284(5) 0.0250(19) Uani 1 1 d .
C40 C 0.2606(12) 0.0065(7) 0.2385(5) 0.0234(19) Uani 1 1 d .

loop_
_atom_site_aniso_label
_atom_site_aniso_U_11
_atom_site_aniso_U_22
_atom_site_aniso_U_33
_atom_site_aniso_U_23
_atom_site_aniso_U_13
_atom_site_aniso_U_12
Au1 0.01803(16) 0.01619(17) 0.02174(17) -0.00560(13) 0.00106(12) 0.00143(12)
Au2 0.01793(16) 0.01767(17) 0.02219(17) -0.00613(13) 0.00233(12) 0.00123(12)
Au3 0.01750(16) 0.01762(17) 0.01947(17) -0.00402(13) 0.00070(12) 0.00052(12)
N1 0.028(4) 0.022(4) 0.026(4) -0.013(3) -0.001(3) 0.003(3)
N2 0.023(4) 0.026(4) 0.027(4) -0.012(3) 0.009(3) 0.000(3)
N3 0.016(3) 0.015(4) 0.034(4) -0.003(3) 0.008(3) 0.004(3)
N4 0.032(4) 0.024(4) 0.026(4) -0.008(3) -0.004(3) -0.003(3)
N5 0.010(3) 0.029(4) 0.021(4) -0.012(3) 0.004(3) 0.002(3)
N6 0.030(4) 0.021(4) 0.017(4) -0.009(3) 0.004(3) 0.001(3)
C1 0.018(4) 0.018(4) 0.040(5) -0.002(4) 0.005(4) 0.000(3)
C2 0.030(5) 0.038(6) 0.018(4) -0.016(4) 0.013(4) -0.001(4)
C3 0.029(5) 0.024(5) 0.036(5) -0.020(4) 0.012(4) -0.006(4)
C4 0.014(4) 0.026(5) 0.022(4) -0.011(4) 0.003(3) 0.004(3)
C5 0.055(6) 0.019(5) 0.016(4) -0.006(4) -0.010(4) 0.003(4)
C6 0.032(5) 0.033(5) 0.012(4) -0.009(4) 0.005(3) 0.011(4)
C7 0.018(4) 0.025(5) 0.020(4) 0.002(4) -0.005(3) 0.005(3)
C8 0.025(4) 0.020(4) 0.023(4) -0.013(4) -0.001(3) 0.002(3)
C9 0.032(5) 0.025(5) 0.027(5) 0.006(4) -0.003(4) -0.008(4)
C10 0.031(5) 0.030(5) 0.035(5) -0.015(4) 0.015(4) -0.009(4)
C11 0.032(5) 0.025(5) 0.023(4) -0.005(4) 0.010(4) -0.001(4)
C12 0.043(6) 0.019(5) 0.026(5) -0.004(4) -0.003(4) -0.004(4)
C13 0.059(7) 0.024(5) 0.033(6) -0.007(4) -0.006(5) 0.006(5)
C14 0.043(7) 0.040(7) 0.050(7) 0.001(5) 0.015(5) 0.017(5)
C15 0.028(6) 0.040(7) 0.080(9) -0.006(6) 0.004(6) 0.007(5)
C16 0.034(6) 0.027(6) 0.075(8) -0.011(6) 0.003(5) -0.006(4)
C17 0.033(5) 0.023(5) 0.021(5) -0.010(4) 0.000(4) 0.005(4)
C18 0.042(6) 0.016(4) 0.028(5) -0.007(4) 0.003(4) -0.005(4)
C19 0.042(6) 0.028(5) 0.051(7) -0.017(5) 0.010(5) 0.001(4)
C20 0.053(7) 0.021(5) 0.075(9) -0.009(6) 0.023(6) -0.002(5)
C21 0.116(14) 0.041(8) 0.079(10) -0.034(7) 0.063(10) -0.014(8)
C22 0.100(13) 0.099(13) 0.064(10) -0.052(10) 0.027(9) -0.025(11)
C23 0.078(9) 0.059(8) 0.040(7) -0.024(6) 0.005(6) -0.005(7)
C24 0.040(5) 0.019(4) 0.019(4) -0.008(4) 0.005(4) 0.007(4)
C25 0.028(4) 0.014(4) 0.021(4) -0.005(3) 0.003(3) -0.001(3)
C26 0.033(5) 0.030(5) 0.020(4) -0.009(4) 0.007(4) -0.004(4)
C27 0.044(6) 0.036(6) 0.023(5) -0.001(4) -0.002(4) -0.013(5)
C28 0.037(5) 0.025(5) 0.036(5) -0.011(4) -0.014(4) -0.006(4)
C29 0.030(5) 0.041(6) 0.029(5) -0.021(4) -0.007(4) 0.006(4)
C30 0.037(5) 0.026(5) 0.020(4) -0.010(4) 0.006(4) -0.003(4)
F1 0.036(3) 0.026(3) 0.026(3) 0.000(2) 0.004(2) -0.005(2)
F2 0.031(3) 0.046(3) 0.025(3) -0.019(3) 0.004(2) 0.006(2)
F3 0.033(3) 0.023(3) 0.038(3) -0.016(2) 0.003(2) -0.001(2)
F4 0.028(3) 0.024(3) 0.029(3) -0.006(2) 0.002(2) 0.000(2)
F5 0.032(3) 0.037(3) 0.021(3) -0.006(2) -0.003(2) 0.001(2)
F6 0.049(4) 0.049(4) 0.035(3) -0.027(3) -0.007(3) 0.003(3)
F7 0.037(3) 0.031(3) 0.052(4) -0.022(3) -0.005(3) -0.002(3)
F8 0.026(3) 0.021(3) 0.044(3) -0.003(2) 0.002(2) -0.001(2)
C31 0.017(4) 0.030(5) 0.023(4) -0.005(4) 0.004(3) 0.002(4)
C32 0.021(4) 0.031(5) 0.027(5) -0.012(4) -0.006(4) 0.008(4)
C33 0.020(4) 0.016(4) 0.030(5) -0.011(4) 0.005(3) 0.000(3)
C34 0.018(4) 0.021(4) 0.020(4) -0.002(4) 0.006(3) 0.001(3)
C35 0.018(4) 0.018(4) 0.025(4) -0.007(3) 0.001(3) 0.005(3)
C36 0.017(4) 0.034(5) 0.028(5) -0.011(4) -0.001(3) 0.005(4)
C37 0.023(4) 0.037(6) 0.022(5) -0.014(4) -0.005(4) 0.005(4)
C38 0.010(4) 0.026(5) 0.053(6) -0.023(4) 0.002(4) 0.002(3)
C39 0.017(4) 0.024(5) 0.033(5) -0.007(4) -0.002(4) -0.002(3)
C40 0.015(4) 0.027(5) 0.030(5) -0.012(4) 0.000(3) 0.006(3)

loop_
_atom_type_symbol
_atom_type_description
_atom_type_scat_dispersion_real
_atom_type_scat_dispersion_imag
_atom_type_scat_source
C C 0.0033 0.0016 'International Tables Vol C Tables 4.2.6.8 and 6.1.1.4'
H H 0.0000 0.0000 'International Tables Vol C Tables 4.2.6.8 and 6.1.1.4'
N N 0.0061 0.0033 'International Tables Vol C Tables 4.2.6.8 and 6.1.1.4'
F F 0.0171 0.0103 'International Tables Vol C Tables 4.2.6.8 and 6.1.1.4'
Au Au -2.0133 8.8022 'International Tables Vol C Tables 4.2.6.8 and 6.1.1.4'

loop_
_geom_angle_atom_site_label_1
_geom_angle_atom_site_label_2
_geom_angle_atom_site_label_3
_geom_angle
C7 Au1 N1 175.4(3)
C1 Au2 N3 176.2(3)
C4 Au3 N5 175.6(3)
C1 N1 C2 108.2(8)
C1 N1 Au1 120.3(6)
C2 N1 Au1 131.4(6)
C1 N2 C3 108.6(8)
C1 N2 C10 126.6(8)
C3 N2 C10 124.7(7)
C4 N3 C5 109.9(8)
C4 N3 Au2 120.3(6)
C5 N3 Au2 129.4(6)
C6 N4 C4 109.3(7)
C6 N4 C17 124.7(8)
C4 N4 C17 125.6(8)
C7 N5 C8 107.5(7)
C7 N5 Au3 121.3(6)
C8 N5 Au3 130.9(6)
C7 N6 C9 111.4(8)
C7 N6 C24 124.8(7)
C9 N6 C24 123.7(7)
N1 C1 N2 107.7(8)
N1 C1 Au2 124.0(7)
N2 C1 Au2 128.1(7)
C3 C2 N1 108.7(8)
C3 C2 H2A 125.6
N1 C2 H2A 125.6
C2 C3 N2 106.6(8)
C2 C3 H3A 126.7
N2 C3 H3A 126.7
N3 C4 N4 107.4(8)
N3 C4 Au3 123.1(6)
N4 C4 Au3 129.4(6)
N3 C5 C6 108.3(8)
N3 C5 H5A 125.9
C6 C5 H5A 125.9
N4 C6 C5 105.0(7)
N4 C6 H6A 127.5
C5 C6 H6A 127.5
N6 C7 N5 106.3(8)
N6 C7 Au1 130.9(7)
N5 C7 Au1 122.8(6)
C9 C8 N5 109.5(8)
C9 C8 H8A 125.3
N5 C8 H8A 125.3
C8 C9 N6 105.4(8)
C8 C9 H9A 127.3
N6 C9 H9A 127.3
N2 C10 C11 114.5(7)
N2 C10 H10A 108.6
C11 C10 H10A 108.6
N2 C10 H10B 108.6
C11 C10 H10B 108.6
H10A C10 H10B 107.6
C16 C11 C12 119.4(9)
C16 C11 C10 121.2(9)
C12 C11 C10 119.4(9)
C13 C12 C11 120.2(10)
C13 C12 H12A 119.9
C11 C12 H12A 119.9
C14 C13 C12 121.7(10)
C14 C13 H13A 119.2
C12 C13 H13A 119.2
C13 C14 C15 119.1(10)
C13 C14 H14A 120.5
C15 C14 H14A 120.5
C14 C15 C16 120.6(11)
C14 C15 H15A 119.7
C16 C15 H15A 119.7
C11 C16 C15 118.9(10)
C11 C16 H16A 120.5
C15 C16 H16A 120.5
N4 C17 C18 113.1(8)
N4 C17 H17A 109.0
C18 C17 H17A 109.0
N4 C17 H17B 109.0
C18 C17 H17B 109.0
H17A C17 H17B 107.8
C19 C18 C23 117.5(10)
C19 C18 C17 121.4(9)
C23 C18 C17 121.1(10)
C20 C19 C18 120.6(11)
C20 C19 H19A 119.7
C18 C19 H19A 119.7
C19 C20 C21 121.1(13)
C19 C20 H20A 119.5
C21 C20 H20A 119.5
C22 C21 C20 117.2(12)
C22 C21 H21A 121.4
C20 C21 H21A 121.4
C23 C22 C21 120.6(14)
C23 C22 H22A 119.7
C21 C22 H22A 119.7
C22 C23 C18 122.8(14)
C22 C23 H23A 118.6
C18 C23 H23A 118.6
N6 C24 C25 111.9(7)
N6 C24 H24A 109.2
C25 C24 H24A 109.2
N6 C24 H24B 109.2
C25 C24 H24B 109.2
H24A C24 H24B 107.9
C30 C25 C26 119.9(8)
C30 C25 C24 120.1(8)
C26 C25 C24 120.0(8)
C25 C26 C27 120.2(9)
C25 C26 H26A 119.9
C27 C26 H26A 119.9
C28 C27 C26 120.1(9)
C28 C27 H27A 120.0
C26 C27 H27A 120.0
C27 C28 C29 120.3(9)
C27 C28 H28A 119.8
C29 C28 H28A 119.8
C28 C29 C30 119.4(9)
C28 C29 H29A 120.3
C30 C29 H29A 120.3
C25 C30 C29 120.0(8)
C25 C30 H30A 120.0
C29 C30 H30A 120.0
F1 C31 C32 118.5(8)
F1 C31 C40 120.7(8)
C32 C31 C40 120.8(9)
C31 C32 F2 120.3(9)
C31 C32 C33 121.2(9)
F2 C32 C33 118.5(8)
C34 C33 F3 120.6(8)
C34 C33 C32 120.7(8)
F3 C33 C32 118.7(8)
F4 C34 C33 118.6(8)
F4 C34 C35 121.1(8)
C33 C34 C35 120.3(8)
C36 C35 C40 118.4(8)
C36 C35 C34 122.8(8)
C40 C35 C34 118.9(8)
F5 C36 C37 119.5(8)
F5 C36 C35 120.1(8)
C37 C36 C35 120.4(9)
F6 C37 C36 119.6(9)
F6 C37 C38 119.2(9)
C36 C37 C38 121.2(9)
F7 C38 C39 119.3(9)
F7 C38 C37 120.4(9)
C39 C38 C37 120.4(9)
F8 C39 C38 118.5(8)
F8 C39 C40 120.4(8)
C38 C39 C40 121.1(9)
C39 C40 C35 118.6(8)
C39 C40 C31 123.3(9)
C35 C40 C31 118.1(8)

loop_
_geom_bond_atom_site_label_1
_geom_bond_atom_site_label_2
_geom_bond_distance
Au1 C7 1.978(9)
Au1 N1 2.042(8)
Au2 C1 1.998(10)
Au2 N3 2.051(8)
Au3 C4 2.003(9)
Au3 N5 2.036(7)
N1 C1 1.322(12)
N1 C2 1.419(11)
N2 C1 1.361(12)
N2 C3 1.413(12)
N2 C10 1.476(12)
N3 C4 1.317(11)
N3 C5 1.357(11)
N4 C6 1.375(12)
N4 C4 1.377(11)
N4 C17 1.447(11)
N5 C7 1.358(11)
N5 C8 1.372(11)
N6 C7 1.338(11)
N6 C9 1.358(12)
N6 C24 1.495(11)
C2 C3 1.308(13)
C2 H2A 0.9500
C3 H3A 0.9500
C5 C6 1.390(12)
C5 H5A 0.9500
C6 H6A 0.9500
C8 C9 1.339(13)
C8 H8A 0.9500
C9 H9A 0.9500
C10 C11 1.497(13)
C10 H10A 0.9900
C10 H10B 0.9900
C11 C16 1.379(14)
C11 C12 1.381(13)
C12 C13 1.357(13)
C12 H12A 0.9500
C13 C14 1.347(16)
C13 H13A 0.9500
C14 C15 1.377(17)
C14 H14A 0.9500
C15 C16 1.389(15)
C15 H15A 0.9500
C16 H16A 0.9500
C17 C18 1.510(12)
C17 H17A 0.9900
C17 H17B 0.9900
C18 C19 1.377(14)
C18 C23 1.385(14)
C19 C20 1.375(14)
C19 H19A 0.9500
C20 C21 1.42(2)
C20 H20A 0.9500
C21 C22 1.37(2)
C21 H21A 0.9500
C22 C23 1.36(2)
C22 H22A 0.9500
C23 H23A 0.9500
C24 C25 1.513(12)
C24 H24A 0.9900
C24 H24B 0.9900
C25 C30 1.379(12)
C25 C26 1.388(12)
C26 C27 1.398(13)
C26 H26A 0.9500
C27 C28 1.367(14)
C27 H27A 0.9500
C28 C29 1.399(14)
C28 H28A 0.9500
C29 C30 1.405(13)
C29 H29A 0.9500
C30 H30A 0.9500
F1 C31 1.340(10)
F2 C32 1.353(10)
F3 C33 1.353(10)
F4 C34 1.331(10)
F5 C36 1.347(11)
F6 C37 1.351(10)
F7 C38 1.345(10)
F8 C39 1.349(11)
C31 C32 1.350(13)
C31 C40 1.429(12)
C32 C33 1.399(13)
C33 C34 1.351(12)
C34 C35 1.438(12)
C35 C36 1.407(12)
C35 C40 1.419(13)
C36 C37 1.363(14)
C37 C38 1.365(14)
C38 C39 1.359(13)
C39 C40 1.400(13)

loop_
_geom_torsion_atom_site_label_1
_geom_torsion_atom_site_label_2
_geom_torsion_atom_site_label_3
_geom_torsion_atom_site_label_4
_geom_torsion
C2 N1 C1 N2 -2.3(10)
Au1 N1 C1 N2 174.5(5)
C2 N1 C1 Au2 -179.0(6)
Au1 N1 C1 Au2 -2.1(10)
C3 N2 C1 N1 3.3(10)
C10 N2 C1 N1 -179.1(8)
C3 N2 C1 Au2 179.7(6)
C10 N2 C1 Au2 -2.6(13)
C1 N1 C2 C3 0.5(10)
Au1 N1 C2 C3 -175.9(6)
N1 C2 C3 N2 1.5(10)
C1 N2 C3 C2 -2.9(10)
C10 N2 C3 C2 179.4(8)
C5 N3 C4 N4 -2.3(9)
Au2 N3 C4 N4 -176.2(5)
C5 N3 C4 Au3 -179.8(6)
Au2 N3 C4 Au3 6.4(9)
C6 N4 C4 N3 0.7(9)
C17 N4 C4 N3 174.6(8)
C6 N4 C4 Au3 177.9(6)
C17 N4 C4 Au3 -8.2(13)
C4 N3 C5 C6 3.1(11)
Au2 N3 C5 C6 176.2(6)
C4 N4 C6 C5 1.2(10)
C17 N4 C6 C5 -172.8(8)
N3 C5 C6 N4 -2.6(10)
C9 N6 C7 N5 1.2(10)
C24 N6 C7 N5 -175.4(7)
C9 N6 C7 Au1 -177.3(7)
C24 N6 C7 Au1 6.1(13)
C8 N5 C7 N6 -1.7(9)
Au3 N5 C7 N6 -175.2(5)
C8 N5 C7 Au1 177.0(6)
Au3 N5 C7 Au1 3.5(9)
C7 N5 C8 C9 1.6(10)
Au3 N5 C8 C9 174.3(6)
N5 C8 C9 N6 -0.9(10)
C7 N6 C9 C8 -0.2(11)
C24 N6 C9 C8 176.4(8)
C1 N2 C10 C11 -103.5(10)
C3 N2 C10 C11 73.7(11)
N2 C10 C11 C16 58.1(12)
N2 C10 C11 C12 -124.0(9)
C16 C11 C12 C13 -1.8(14)
C10 C11 C12 C13 -179.7(9)
C11 C12 C13 C14 0.7(16)
C12 C13 C14 C15 -0.8(18)
C13 C14 C15 C16 2(2)
C12 C11 C16 C15 3.0(16)
C10 C11 C16 C15 -179.1(10)
C14 C15 C16 C11 -3.3(19)
C6 N4 C17 C18 -69.4(11)
C4 N4 C17 C18 117.5(9)
N4 C17 C18 C19 -55.5(12)
N4 C17 C18 C23 123.8(10)
C23 C18 C19 C20 2.0(15)
C17 C18 C19 C20 -178.7(9)
C18 C19 C20 C21 -1.3(17)
C19 C20 C21 C22 1.7(19)
C20 C21 C22 C23 -3(2)
C21 C22 C23 C18 4(2)
C19 C18 C23 C22 -3.4(19)
C17 C18 C23 C22 177.3(12)
C7 N6 C24 C25 117.0(9)
C9 N6 C24 C25 -59.1(11)
N6 C24 C25 C30 -45.2(11)
N6 C24 C25 C26 135.3(8)
C30 C25 C26 C27 1.6(13)
C24 C25 C26 C27 -178.8(8)
C25 C26 C27 C28 -0.2(14)
C26 C27 C28 C29 -1.6(14)
C27 C28 C29 C30 1.9(14)
C26 C25 C30 C29 -1.3(13)
C24 C25 C30 C29 179.2(8)
C28 C29 C30 C25 -0.4(13)
F1 C31 C32 F2 -1.9(12)
C40 C31 C32 F2 178.9(8)
F1 C31 C32 C33 -179.5(7)
C40 C31 C32 C33 1.3(13)
C31 C32 C33 C34 -1.6(13)
F2 C32 C33 C34 -179.2(7)
C31 C32 C33 F3 177.8(8)
F2 C32 C33 F3 0.2(12)
F3 C33 C34 F4 0.9(12)
C32 C33 C34 F4 -179.7(7)
F3 C33 C34 C35 -178.0(7)
C32 C33 C34 C35 1.4(13)
F4 C34 C35 C36 -0.9(13)
C33 C34 C35 C36 178.0(8)
F4 C34 C35 C40 -179.9(7)
C33 C34 C35 C40 -1.0(12)
C40 C35 C36 F5 178.3(7)
C34 C35 C36 F5 -0.7(13)
C40 C35 C36 C37 -0.5(12)
C34 C35 C36 C37 -179.5(8)
F5 C36 C37 F6 0.2(13)
C35 C36 C37 F6 179.1(8)
F5 C36 C37 C38 -179.1(8)
C35 C36 C37 C38 -0.3(13)
F6 C37 C38 F7 0.6(13)
C36 C37 C38 F7 179.9(8)
F6 C37 C38 C39 -179.7(8)
C36 C37 C38 C39 -0.3(13)
F7 C38 C39 F8 1.8(12)
C37 C38 C39 F8 -177.9(8)
F7 C38 C39 C40 -178.5(8)
C37 C38 C39 C40 1.7(13)
F8 C39 C40 C35 177.2(7)
C38 C39 C40 C35 -2.4(13)
F8 C39 C40 C31 -2.7(13)
C38 C39 C40 C31 177.7(8)
C36 C35 C40 C39 1.8(12)
C34 C35 C40 C39 -179.1(8)
C36 C35 C40 C31 -178.3(8)
C34 C35 C40 C31 0.8(12)
F1 C31 C40 C39 -0.2(13)
C32 C31 C40 C39 178.9(8)
F1 C31 C40 C35 179.9(7)
C32 C31 C40 C35 -0.9(12)
